data_7037033
loop_
_publ_author_name
'Grubba, Rafa\/l'
'Ordyszewska, Anna'
'Ponikiewski, \/Lukasz'
'Gudat, Dietrich'
'Pikies, Jerzy'

_publ_section_title
;
 An investigation on the chemistry of the R2P[double bond, length as
 m-dash]P ligand: reactions of a phosphanylphosphinidene complex of
 tungsten(vi) with electrophilic reagents.
;
_journal_issue 5
_journal_name_full 'Dalton transactions (Cambridge, England : 2003)'
_journal_page_first 2172
_journal_page_last 2179
_journal_paper_doi 10.1039/c5dt03085d
_journal_volume 45
_journal_year 2016
_chemical_compound_source 'synthesis as described'
_chemical_formula_moiety 'C37 H52 Cl Mo N2 O5 P2 W, C12 H30 O6 Li, C6 H6'
_chemical_formula_sum 'C55 H88 Cl Li Mo N2 O11 P2 W'
_chemical_formula_weight 1337.39
_chemical_name_systematic
;
 ?
;
_chemical_properties_physical 'Air-sensitive, Moisture-sensitive, Oxygen-sensitive'
_space_group_IT_number 2
_symmetry_cell_setting triclinic
_symmetry_Int_Tables_number 2
_symmetry_space_group_name_Hall '-P 1'
_symmetry_space_group_name_H-M 'P -1'
_atom_sites_solution_hydrogens geom
_atom_sites_solution_primary direct
_atom_sites_solution_secondary difmap
_audit_creation_date 2015-06-03T11:17:07-00:00
_audit_creation_method 'WinGX routine CIF_UPDATE'
_audit_update_record
;
2015-07-10 deposited with the CCDC.
2015-10-29 downloaded from the CCDC.
;
_cell_angle_alpha 99.703(3)
_cell_angle_beta 91.898(3)
_cell_angle_gamma 97.591(3)
_cell_formula_units_Z 2
_cell_length_a 12.9288(5)
_cell_length_b 15.1892(6)
_cell_length_c 16.9523(6)
_cell_measurement_reflns_used 13114
_cell_measurement_temperature 293(2)
_cell_measurement_theta_max 28.5185
_cell_measurement_theta_min 2.217
_cell_volume 3247.5(2)
_computing_cell_refinement
;
        CrysAlisPro, Agilent Technologies,
        Version 1.171.35.15 (release 03-08-2011 CrysAlis171 .NET)
        (compiled Aug  3 2011,13:03:54)
;
_computing_data_collection
;
        CrysAlisPro, Agilent Technologies,
        Version 1.171.35.15 (release 03-08-2011 CrysAlis171 .NET)
        (compiled Aug  3 2011,13:03:54)
;
_computing_data_reduction
;
        CrysAlisPro, Agilent Technologies,
        Version 1.171.35.15 (release 03-08-2011 CrysAlis171 .NET)
        (compiled Aug  3 2011,13:03:54)
;
_computing_molecular_graphics 'ORTEP-3 for Windows (Farrugia, 2012)'
_computing_publication_material 'WinGX (Farrugia, 2012)'
_computing_structure_refinement 'SHELXL-97 (Sheldrick, 2008)'
_diffrn_ambient_temperature 293(2)
_diffrn_detector_area_resol_mean 8.1883
_diffrn_measured_fraction_theta_full 0.997
_diffrn_measured_fraction_theta_max 0.997
_diffrn_measurement_device_type 'Xcalibur, Sapphire2, large Be window'
_diffrn_measurement_method '\w scans'
_diffrn_orient_matrix_UB_11 0.045004
_diffrn_orient_matrix_UB_12 0.021294
_diffrn_orient_matrix_UB_13 -0.015661
_diffrn_orient_matrix_UB_21 0.0001635
_diffrn_orient_matrix_UB_22 0.0387167
_diffrn_orient_matrix_UB_23 0.0299883
_diffrn_orient_matrix_UB_31 0.0323692
_diffrn_orient_matrix_UB_32 -0.0183497
_diffrn_orient_matrix_UB_33 0.0257504
_diffrn_radiation_monochromator graphite
_diffrn_radiation_type MoK\a
_diffrn_radiation_wavelength 0.71073
_diffrn_reflns_av_R_equivalents 0.0353
_diffrn_reflns_av_unetI/netI 0.0629
_diffrn_reflns_limit_h_max 15
_diffrn_reflns_limit_h_min -15
_diffrn_reflns_limit_k_max 14
_diffrn_reflns_limit_k_min -18
_diffrn_reflns_limit_l_max 20
_diffrn_reflns_limit_l_min -20
_diffrn_reflns_number 19595
_diffrn_reflns_theta_full 25
_diffrn_reflns_theta_max 25
_diffrn_reflns_theta_min 2.22
_exptl_absorpt_coefficient_mu 2.105
_exptl_absorpt_correction_T_max 0.768
_exptl_absorpt_correction_T_min 0.645
_exptl_absorpt_correction_type analytical
_exptl_absorpt_process_details
;
        CrysAlisPro, Agilent Technologies,
        Version 1.171.35.15 (release 03-08-2011 CrysAlis171 .NET)
        (compiled Aug  3 2011,13:03:54)
Analytical numeric absorption correction using a multifaceted crystal
                        model based on expressions derived by R.C. Clark & J.S.
        (Clark, R. C. & Reid, J. S. (1995). Acta Cryst. A51, 887-897)
;
_exptl_crystal_colour orange
_exptl_crystal_density_diffrn 1.368
_exptl_crystal_density_method 'not measured'
_exptl_crystal_description block
_exptl_crystal_F_000 1372
_exptl_crystal_size_max 0.237
_exptl_crystal_size_mid 0.195
_exptl_crystal_size_min 0.1349
_refine_diff_density_max 2.059
_refine_diff_density_min -0.855
_refine_diff_density_rms 0.112
_refine_ls_extinction_method none
_refine_ls_goodness_of_fit_ref 1.063
_refine_ls_hydrogen_treatment constr
_refine_ls_matrix_type full
_refine_ls_number_parameters 667
_refine_ls_number_reflns 11415
_refine_ls_number_restraints 0
_refine_ls_restrained_S_all 1.063
_refine_ls_R_factor_all 0.046
_refine_ls_R_factor_gt 0.0392
_refine_ls_shift/su_max 0.001
_refine_ls_shift/su_mean 0
_refine_ls_structure_factor_coef Fsqd
_refine_ls_weighting_details 'calc w=1/[\s^2^(Fo^2^)+(0.0297P)^2^+2.6606P] where P=(Fo^2^+2Fc^2^)/3'
_refine_ls_weighting_scheme calc
_refine_ls_wR_factor_gt 0.0821
_refine_ls_wR_factor_ref 0.0889
_reflns_number_gt 10162
_reflns_number_total 11415
_reflns_threshold_expression >2\s(I)
_cod_data_source_file c5dt03085d1.cif
_cod_data_source_block gr12abs
_cod_depositor_comments
;
The following automatic conversions were performed:

'_symmetry_cell_setting' value 'Triclinic' changed to 'triclinic'
according to
/usr/data/users/saulius/crontab/automatic-downloads/rss-feeds/RSC/lib/dictionaries/cif_core.dic
dictionary named 'cif_core.dic' version 2.4.2 from 2011-04-26.

Automatic conversion script
Id: cif_fix_values 3271 2015-04-21 07:52:19Z andrius 

 Adding full bibliography for 7037033--7037036.cif.
;
_cod_original_cell_volume 3247.4(2)
_cod_original_sg_symbol_H-M P-1
_cod_database_code 7037033

loop_
_symmetry_equiv_pos_as_xyz
'x, y, z'
'-x, -y, -z'

loop_
_atom_site_label
_atom_site_type_symbol
_atom_site_fract_x
_atom_site_fract_y
_atom_site_fract_z
_atom_site_U_iso_or_equiv
_atom_site_adp_type
_atom_site_occupancy
_atom_site_symmetry_multiplicity
_atom_site_calc_flag
_atom_site_refinement_flags
C1 C 0.1420(3) 0.3026(3) 0.3546(3) 0.0209(10) Uani 1 1 d .
C2 C 0.1342(3) 0.3965(3) 0.3705(3) 0.0281(11) Uani 1 1 d .
C3 C 0.0412(4) 0.4239(3) 0.4002(3) 0.0343(12) Uani 1 1 d .
H3 H 0.0355 0.4851 0.4113 0.041 Uiso 1 1 calc R
C4 C -0.0420(4) 0.3617(4) 0.4130(3) 0.0373(13) Uani 1 1 d .
H4 H -0.1043 0.3808 0.4299 0.045 Uiso 1 1 calc R
C5 C -0.0321(4) 0.2708(3) 0.4006(3) 0.0330(12) Uani 1 1 d .
H5 H -0.0879 0.2299 0.411 0.04 Uiso 1 1 calc R
C6 C 0.0592(3) 0.2384(3) 0.3728(3) 0.0255(10) Uani 1 1 d .
C7 C 0.2244(4) 0.4668(3) 0.3549(3) 0.0349(12) Uani 1 1 d .
H7 H 0.2878 0.4377 0.3511 0.042 Uiso 1 1 calc R
C8 C 0.2466(5) 0.5514(4) 0.4218(3) 0.0493(15) Uani 1 1 d .
H8A H 0.2592 0.5331 0.4724 0.074 Uiso 1 1 calc R
H8B H 0.1874 0.5836 0.4245 0.074 Uiso 1 1 calc R
H8C H 0.3071 0.5899 0.4099 0.074 Uiso 1 1 calc R
C9 C 0.2034(5) 0.4950(4) 0.2752(3) 0.0558(17) Uani 1 1 d .
H9A H 0.2605 0.5381 0.2653 0.084 Uiso 1 1 calc R
H9B H 0.14 0.5217 0.2764 0.084 Uiso 1 1 calc R
H9C H 0.1963 0.4431 0.2334 0.084 Uiso 1 1 calc R
C10 C 0.0694(3) 0.1383(3) 0.3628(3) 0.0288(11) Uani 1 1 d .
H10 H 0.1441 0.133 0.3635 0.035 Uiso 1 1 calc R
C11 C 0.0193(4) 0.0849(3) 0.2828(3) 0.0381(13) Uani 1 1 d .
H11A H 0.0285 0.0227 0.2789 0.057 Uiso 1 1 calc R
H11B H 0.0521 0.1089 0.2394 0.057 Uiso 1 1 calc R
H11C H -0.0539 0.0898 0.2799 0.057 Uiso 1 1 calc R
C12 C 0.0234(4) 0.0960(4) 0.4329(3) 0.0457(14) Uani 1 1 d .
H12A H 0.0318 0.0333 0.4251 0.068 Uiso 1 1 calc R
H12B H -0.0496 0.1018 0.4348 0.068 Uiso 1 1 calc R
H12C H 0.0593 0.1266 0.4824 0.068 Uiso 1 1 calc R
C13 C 0.1673(3) 0.1426(3) 0.0862(2) 0.0191(9) Uani 1 1 d .
C14 C 0.0750(3) 0.1795(3) 0.0692(3) 0.0217(10) Uani 1 1 d .
C15 C 0.0201(3) 0.1460(3) -0.0049(3) 0.0267(11) Uani 1 1 d .
H15 H -0.0395 0.1702 -0.0176 0.032 Uiso 1 1 calc R
C16 C 0.0525(3) 0.0775(3) -0.0599(3) 0.0260(10) Uani 1 1 d .
H16 H 0.0149 0.0564 -0.1086 0.031 Uiso 1 1 calc R
C17 C 0.1417(3) 0.0410(3) -0.0412(3) 0.0245(10) Uani 1 1 d .
H17 H 0.1621 -0.0056 -0.0777 0.029 Uiso 1 1 calc R
C18 C 0.2013(3) 0.0724(3) 0.0305(3) 0.0212(10) Uani 1 1 d .
C19 C 0.0375(3) 0.2542(3) 0.1283(3) 0.0284(11) Uani 1 1 d .
H19 H 0.0786 0.26 0.179 0.034 Uiso 1 1 calc R
C20 C 0.0571(4) 0.3451(3) 0.1000(4) 0.0455(14) Uani 1 1 d .
H20A H 0.0331 0.3907 0.1387 0.068 Uiso 1 1 calc R
H20B H 0.0198 0.341 0.0493 0.068 Uiso 1 1 calc R
H20C H 0.1305 0.3607 0.0943 0.068 Uiso 1 1 calc R
C21 C -0.0782(3) 0.2331(3) 0.1458(3) 0.0346(12) Uani 1 1 d .
H21A H -0.0975 0.2821 0.1835 0.052 Uiso 1 1 calc R
H21B H -0.0887 0.1787 0.1679 0.052 Uiso 1 1 calc R
H21C H -0.1207 0.2255 0.0969 0.052 Uiso 1 1 calc R
C22 C 0.3021(3) 0.0362(3) 0.0493(3) 0.0246(10) Uani 1 1 d .
H22 H 0.3071 0.0369 0.1072 0.03 Uiso 1 1 calc R
C23 C 0.3983(3) 0.0981(3) 0.0292(3) 0.0323(12) Uani 1 1 d .
H23A H 0.4607 0.0739 0.0415 0.048 Uiso 1 1 calc R
H23B H 0.4003 0.1573 0.0603 0.048 Uiso 1 1 calc R
H23C H 0.3939 0.1016 -0.0268 0.048 Uiso 1 1 calc R
C24 C 0.3042(4) -0.0617(3) 0.0078(3) 0.0338(12) Uani 1 1 d .
H24A H 0.3692 -0.0806 0.022 0.051 Uiso 1 1 calc R
H24B H 0.2973 -0.0653 -0.0493 0.051 Uiso 1 1 calc R
H24C H 0.2474 -0.1002 0.0247 0.051 Uiso 1 1 calc R
C25 C 0.6172(3) 0.2212(3) 0.2879(3) 0.0267(11) Uani 1 1 d .
C26 C 0.6037(3) 0.2093(3) 0.1962(3) 0.0312(11) Uani 1 1 d .
H26A H 0.5625 0.1522 0.1756 0.047 Uiso 1 1 calc R
H26B H 0.671 0.2115 0.1738 0.047 Uiso 1 1 calc R
H26C H 0.569 0.2569 0.1817 0.047 Uiso 1 1 calc R
C27 C 0.6729(4) 0.1432(4) 0.3081(3) 0.0369(13) Uani 1 1 d .
H27A H 0.6303 0.0867 0.2878 0.055 Uiso 1 1 calc R
H27B H 0.684 0.1497 0.3651 0.055 Uiso 1 1 calc R
H27C H 0.739 0.1448 0.2838 0.055 Uiso 1 1 calc R
C28 C 0.6833(4) 0.3131(3) 0.3200(3) 0.0366(13) Uani 1 1 d .
H28A H 0.6916 0.3214 0.3774 0.055 Uiso 1 1 calc R
H28B H 0.6489 0.3605 0.3048 0.055 Uiso 1 1 calc R
H28C H 0.7508 0.3147 0.2978 0.055 Uiso 1 1 calc R
C29 C 0.4876(3) 0.2513(3) 0.4423(3) 0.0257(10) Uani 1 1 d .
C30 C 0.5779(4) 0.2201(3) 0.4870(3) 0.0327(12) Uani 1 1 d .
H30A H 0.6434 0.246 0.4699 0.049 Uiso 1 1 calc R
H30B H 0.5721 0.1555 0.4753 0.049 Uiso 1 1 calc R
H30C H 0.5745 0.2394 0.5436 0.049 Uiso 1 1 calc R
C31 C 0.3845(3) 0.2087(3) 0.4713(3) 0.0306(11) Uani 1 1 d .
H31A H 0.3268 0.2274 0.4444 0.046 Uiso 1 1 calc R
H31B H 0.3825 0.2279 0.5281 0.046 Uiso 1 1 calc R
H31C H 0.3798 0.1442 0.4595 0.046 Uiso 1 1 calc R
C32 C 0.4944(4) 0.3557(3) 0.4614(3) 0.0320(12) Uani 1 1 d .
H32A H 0.4376 0.3742 0.4333 0.048 Uiso 1 1 calc R
H32B H 0.5596 0.3827 0.4447 0.048 Uiso 1 1 calc R
H32C H 0.4904 0.3747 0.518 0.048 Uiso 1 1 calc R
C33 C 0.2227(4) -0.0779(3) 0.2206(3) 0.0308(11) Uani 1 1 d .
C34 C 0.4404(4) -0.0988(3) 0.2082(3) 0.0305(11) Uani 1 1 d .
C35 C 0.4809(4) -0.0461(3) 0.3778(3) 0.0281(11) Uani 1 1 d .
C36 C 0.2629(4) -0.0348(3) 0.4022(3) 0.0348(12) Uani 1 1 d .
C37 C 0.3134(4) -0.1937(3) 0.3110(3) 0.0321(12) Uani 1 1 d .
C38 C 0.3216(6) 0.5512(4) 0.0867(3) 0.0543(17) Uani 1 1 d .
H38 H 0.3161 0.5012 0.112 0.065 Uiso 1 1 calc R
C39 C 0.4113(6) 0.5777(5) 0.0523(4) 0.0638(19) Uani 1 1 d .
H39 H 0.4673 0.5453 0.0542 0.077 Uiso 1 1 calc R
C40 C 0.4207(6) 0.6513(5) 0.0148(4) 0.071(2) Uani 1 1 d .
H40 H 0.4825 0.6687 -0.0085 0.086 Uiso 1 1 calc R
C41 C 0.3395(8) 0.6986(4) 0.0117(4) 0.080(2) Uani 1 1 d .
H41 H 0.3458 0.7485 -0.0138 0.096 Uiso 1 1 calc R
C42 C 0.2485(7) 0.6739(6) 0.0457(5) 0.094(3) Uani 1 1 d .
H42 H 0.1931 0.7069 0.0435 0.113 Uiso 1 1 calc R
C43 C 0.2390(6) 0.5993(5) 0.0838(4) 0.078(2) Uani 1 1 d .
H43 H 0.1771 0.582 0.1071 0.094 Uiso 1 1 calc R
C44 C 0.5309(4) 0.6867(4) 0.2784(3) 0.0413(13) Uani 1 1 d .
H44A H 0.5548 0.7503 0.2869 0.062 Uiso 1 1 calc R
H44B H 0.513 0.669 0.3285 0.062 Uiso 1 1 calc R
H44C H 0.4705 0.673 0.2417 0.062 Uiso 1 1 calc R
C45 C 0.5799(4) 0.5427(3) 0.2315(3) 0.0370(13) Uani 1 1 d .
H45A H 0.5108 0.5285 0.2046 0.044 Uiso 1 1 calc R
H45B H 0.577 0.5208 0.282 0.044 Uiso 1 1 calc R
C46 C 0.6567(4) 0.4986(3) 0.1806(3) 0.0419(14) Uani 1 1 d .
H46A H 0.6447 0.4339 0.1792 0.05 Uiso 1 1 calc R
H46B H 0.6483 0.5097 0.1262 0.05 Uiso 1 1 calc R
C47 C 0.8365(5) 0.4846(4) 0.1743(4) 0.0579(17) Uani 1 1 d .
H47A H 0.9046 0.5103 0.1981 0.087 Uiso 1 1 calc R
H47B H 0.8341 0.4878 0.1182 0.087 Uiso 1 1 calc R
H47C H 0.8225 0.4227 0.181 0.087 Uiso 1 1 calc R
C48 C 0.7538(5) 0.6674(4) 0.0631(3) 0.0565(17) Uani 1 1 d .
H48A H 0.7928 0.6174 0.059 0.085 Uiso 1 1 calc R
H48B H 0.7737 0.7025 0.0226 0.085 Uiso 1 1 calc R
H48C H 0.6805 0.6453 0.0558 0.085 Uiso 1 1 calc R
C49 C 0.7184(4) 0.7983(4) 0.1494(3) 0.0405(13) Uani 1 1 d .
H49A H 0.6447 0.7783 0.1541 0.049 Uiso 1 1 calc R
H49B H 0.7255 0.8275 0.1028 0.049 Uiso 1 1 calc R
C50 C 0.7621(4) 0.8637(4) 0.2239(4) 0.0455(15) Uani 1 1 d .
H50A H 0.8335 0.8886 0.2169 0.055 Uiso 1 1 calc R
H50B H 0.7209 0.913 0.2339 0.055 Uiso 1 1 calc R
C51 C 0.7944(4) 0.8743(4) 0.3637(4) 0.0483(15) Uani 1 1 d .
H51A H 0.7907 0.8402 0.4066 0.072 Uiso 1 1 calc R
H51B H 0.7511 0.9212 0.3739 0.072 Uiso 1 1 calc R
H51C H 0.8654 0.9006 0.3601 0.072 Uiso 1 1 calc R
C52 C 0.7408(5) 0.6055(4) 0.4149(3) 0.0524(16) Uani 1 1 d .
H52A H 0.6714 0.6203 0.4089 0.079 Uiso 1 1 calc R
H52B H 0.7624 0.6155 0.4708 0.079 Uiso 1 1 calc R
H52C H 0.7417 0.5433 0.3921 0.079 Uiso 1 1 calc R
C53 C 0.9153(5) 0.6411(5) 0.3824(4) 0.0620(19) Uani 1 1 d .
H53A H 0.9182 0.5789 0.3585 0.074 Uiso 1 1 calc R
H53B H 0.9379 0.6494 0.4387 0.074 Uiso 1 1 calc R
C54 C 0.9844(4) 0.7024(5) 0.3414(4) 0.066(2) Uani 1 1 d .
H54A H 0.9851 0.7644 0.3677 0.079 Uiso 1 1 calc R
H54B H 1.0552 0.688 0.3437 0.079 Uiso 1 1 calc R
C55 C 1.0094(5) 0.7462(5) 0.2138(6) 0.095(3) Uani 1 1 d .
H55A H 0.9805 0.736 0.1596 0.143 Uiso 1 1 calc R
H55B H 1.079 0.7307 0.2141 0.143 Uiso 1 1 calc R
H55C H 1.0114 0.8086 0.2369 0.143 Uiso 1 1 calc R
Li1 Li 0.7777(6) 0.6774(5) 0.2540(5) 0.0285(18) Uani 1 1 d .
N1 N 0.2337(3) 0.2754(2) 0.3220(2) 0.0206(8) Uani 1 1 d .
N2 N 0.2276(2) 0.1784(2) 0.1576(2) 0.0195(8) Uani 1 1 d .
O1 O 0.1558(3) -0.0872(3) 0.1734(2) 0.0479(10) Uani 1 1 d .
O2 O 0.4940(3) -0.1181(3) 0.1579(2) 0.0550(11) Uani 1 1 d .
O3 O 0.5553(3) -0.0356(2) 0.4182(2) 0.0436(9) Uani 1 1 d .
O4 O 0.2172(3) -0.0250(3) 0.4589(2) 0.0578(11) Uani 1 1 d .
O5 O 0.2888(3) -0.2695(2) 0.3153(2) 0.0452(10) Uani 1 1 d .
O6 O 0.6118(2) 0.6386(2) 0.2457(2) 0.0314(8) Uani 1 1 d .
O7 O 0.7594(3) 0.5339(2) 0.2127(2) 0.0377(9) Uani 1 1 d .
O8 O 0.7755(3) 0.7227(2) 0.1409(2) 0.0368(8) Uani 1 1 d .
O9 O 0.7588(3) 0.8161(2) 0.2901(2) 0.0361(8) Uani 1 1 d .
O10 O 0.8110(3) 0.6614(2) 0.3745(2) 0.0427(9) Uani 1 1 d .
O11 O 0.9458(3) 0.6914(3) 0.2596(3) 0.0510(11) Uani 1 1 d .
P1 P 0.38191(9) 0.09909(8) 0.27609(7) 0.0212(3) Uani 1 1 d .
P2 P 0.48102(8) 0.21783(8) 0.32840(7) 0.0209(3) Uani 1 1 d .
Cl1 Cl 0.39848(9) 0.35004(8) 0.18729(8) 0.0318(3) Uani 1 1 d .
Mo1 Mo 0.34813(3) -0.06501(3) 0.30200(2) 0.02093(10) Uani 1 1 d .
W1 W 0.310871(12) 0.227643(11) 0.243970(10) 0.01840(7) Uani 1 1 d .

loop_
_atom_site_aniso_label
_atom_site_aniso_U_11
_atom_site_aniso_U_22
_atom_site_aniso_U_33
_atom_site_aniso_U_23
_atom_site_aniso_U_13
_atom_site_aniso_U_12
C1 0.022(2) 0.023(2) 0.018(2) 0.0021(19) -0.0001(19) 0.006(2)
C2 0.026(2) 0.030(3) 0.030(3) 0.006(2) -0.004(2) 0.010(2)
C3 0.032(3) 0.026(3) 0.046(3) 0.002(2) 0.000(3) 0.015(2)
C4 0.020(2) 0.044(3) 0.044(3) -0.010(3) -0.001(2) 0.018(2)
C5 0.019(2) 0.039(3) 0.036(3) -0.005(2) 0.000(2) 0.003(2)
C6 0.020(2) 0.031(3) 0.026(2) 0.001(2) -0.001(2) 0.007(2)
C7 0.040(3) 0.020(3) 0.047(3) 0.009(2) 0.007(3) 0.010(2)
C8 0.064(4) 0.035(3) 0.045(3) 0.009(3) -0.012(3) -0.007(3)
C9 0.076(4) 0.048(4) 0.039(3) 0.005(3) 0.008(3) -0.004(3)
C10 0.020(2) 0.028(3) 0.039(3) 0.007(2) 0.010(2) 0.001(2)
C11 0.044(3) 0.027(3) 0.041(3) 0.003(2) 0.002(3) 0.000(2)
C12 0.052(3) 0.039(3) 0.049(4) 0.017(3) 0.009(3) 0.003(3)
C13 0.018(2) 0.024(2) 0.017(2) 0.0084(19) 0.0019(19) 0.0001(19)
C14 0.017(2) 0.023(2) 0.027(2) 0.008(2) 0.003(2) 0.0034(19)
C15 0.016(2) 0.030(3) 0.036(3) 0.005(2) -0.004(2) 0.010(2)
C16 0.024(2) 0.031(3) 0.024(2) 0.008(2) -0.004(2) 0.004(2)
C17 0.024(2) 0.023(2) 0.026(3) 0.004(2) 0.000(2) 0.003(2)
C18 0.018(2) 0.022(2) 0.026(2) 0.011(2) 0.005(2) 0.0033(19)
C19 0.022(2) 0.033(3) 0.031(3) 0.004(2) -0.002(2) 0.008(2)
C20 0.045(3) 0.028(3) 0.061(4) -0.003(3) 0.012(3) 0.007(3)
C21 0.026(2) 0.038(3) 0.042(3) 0.009(2) 0.005(2) 0.008(2)
C22 0.021(2) 0.031(3) 0.021(2) 0.003(2) -0.003(2) 0.006(2)
C23 0.022(2) 0.041(3) 0.036(3) 0.007(2) 0.006(2) 0.011(2)
C24 0.029(3) 0.031(3) 0.041(3) 0.000(2) -0.003(2) 0.015(2)
C25 0.014(2) 0.036(3) 0.031(3) 0.006(2) 0.005(2) 0.005(2)
C26 0.018(2) 0.043(3) 0.032(3) 0.004(2) 0.007(2) 0.002(2)
C27 0.025(2) 0.048(3) 0.040(3) 0.012(3) 0.003(2) 0.008(2)
C28 0.023(2) 0.045(3) 0.040(3) 0.008(3) 0.002(2) -0.006(2)
C29 0.027(2) 0.031(3) 0.019(2) 0.006(2) -0.004(2) 0.001(2)
C30 0.031(3) 0.039(3) 0.026(3) 0.006(2) -0.008(2) 0.002(2)
C31 0.031(3) 0.036(3) 0.025(3) 0.006(2) 0.001(2) 0.004(2)
C32 0.037(3) 0.030(3) 0.025(3) -0.004(2) -0.001(2) 0.003(2)
C33 0.029(3) 0.027(3) 0.039(3) 0.015(2) 0.005(2) 0.001(2)
C34 0.034(3) 0.034(3) 0.028(3) 0.013(2) -0.004(2) 0.011(2)
C35 0.031(3) 0.027(3) 0.030(3) 0.013(2) 0.009(2) 0.007(2)
C36 0.028(3) 0.040(3) 0.036(3) 0.006(3) -0.001(3) 0.006(2)
C37 0.029(3) 0.034(3) 0.036(3) 0.015(2) -0.003(2) 0.007(2)
C38 0.090(5) 0.037(3) 0.039(3) 0.020(3) -0.008(4) 0.009(3)
C39 0.069(5) 0.083(5) 0.043(4) 0.009(4) 0.000(4) 0.028(4)
C40 0.074(5) 0.081(5) 0.049(4) 0.011(4) -0.002(4) -0.023(4)
C41 0.152(8) 0.037(4) 0.058(5) 0.016(3) 0.019(5) 0.026(5)
C42 0.126(7) 0.110(7) 0.078(6) 0.041(5) 0.027(5) 0.091(6)
C43 0.066(5) 0.108(6) 0.073(5) 0.045(5) 0.010(4) 0.022(5)
C44 0.028(3) 0.046(3) 0.051(3) 0.009(3) 0.011(3) 0.007(3)
C45 0.035(3) 0.027(3) 0.049(3) 0.013(2) -0.002(3) -0.005(2)
C46 0.052(3) 0.029(3) 0.042(3) 0.006(3) -0.006(3) 0.000(3)
C47 0.064(4) 0.048(4) 0.065(4) 0.000(3) 0.012(4) 0.030(3)
C48 0.076(4) 0.063(4) 0.034(3) 0.017(3) 0.014(3) 0.010(4)
C49 0.037(3) 0.042(3) 0.048(3) 0.025(3) -0.002(3) 0.005(3)
C50 0.047(3) 0.035(3) 0.062(4) 0.030(3) 0.001(3) 0.004(3)
C51 0.048(3) 0.032(3) 0.060(4) -0.003(3) 0.004(3) -0.001(3)
C52 0.085(5) 0.043(3) 0.034(3) 0.014(3) 0.010(3) 0.013(3)
C53 0.060(4) 0.066(4) 0.059(4) 0.002(4) -0.020(4) 0.023(4)
C54 0.033(3) 0.079(5) 0.079(5) 0.002(4) -0.023(3) 0.007(3)
C55 0.035(3) 0.108(7) 0.165(9) 0.081(6) 0.035(5) 0.008(4)
Li1 0.023(4) 0.033(5) 0.031(4) 0.008(4) 0.000(4) 0.006(4)
N1 0.0163(18) 0.020(2) 0.025(2) 0.0048(16) -0.0032(16) -0.0012(16)
N2 0.0119(17) 0.0191(19) 0.030(2) 0.0097(17) 0.0059(16) 0.0009(15)
O1 0.0289(19) 0.057(3) 0.058(3) 0.024(2) -0.015(2) -0.0048(18)
O2 0.055(2) 0.081(3) 0.040(2) 0.014(2) 0.019(2) 0.041(2)
O3 0.034(2) 0.052(2) 0.046(2) 0.0156(19) -0.0103(19) 0.0062(18)
O4 0.053(3) 0.075(3) 0.049(3) 0.012(2) 0.027(2) 0.015(2)
O5 0.046(2) 0.025(2) 0.066(3) 0.0197(19) -0.006(2) -0.0012(18)
O6 0.0260(17) 0.0221(17) 0.046(2) 0.0074(16) 0.0042(16) 0.0013(15)
O7 0.040(2) 0.0274(19) 0.045(2) 0.0005(17) 0.0037(18) 0.0110(17)
O8 0.0339(19) 0.041(2) 0.038(2) 0.0146(17) 0.0049(17) 0.0033(17)
O9 0.0372(19) 0.0251(18) 0.044(2) 0.0048(16) -0.0022(17) -0.0016(16)
O10 0.051(2) 0.039(2) 0.038(2) 0.0056(18) -0.0106(19) 0.0133(19)
O11 0.0294(19) 0.052(3) 0.079(3) 0.032(2) 0.002(2) 0.0071(18)
P1 0.0187(6) 0.0192(6) 0.0263(6) 0.0055(5) -0.0020(5) 0.0036(5)
P2 0.0158(5) 0.0241(6) 0.0226(6) 0.0054(5) 0.0002(5) 0.0010(5)
Cl1 0.0274(6) 0.0273(6) 0.0428(7) 0.0164(6) 0.0049(6) -0.0022(5)
Mo1 0.01907(19) 0.0203(2) 0.0252(2) 0.00815(17) 0.00056(17) 0.00414(17)
W1 0.01477(10) 0.01809(11) 0.02280(11) 0.00514(8) 0.00134(8) 0.00189(8)

loop_
_atom_type_symbol
_atom_type_description
_atom_type_scat_dispersion_real
_atom_type_scat_dispersion_imag
_atom_type_scat_source
C C 0.0033 0.0016 'International Tables Vol C Tables 4.2.6.8 and 6.1.1.4'
H H 0 0 'International Tables Vol C Tables 4.2.6.8 and 6.1.1.4'
Li Li -0.0003 0.0001 'International Tables Vol C Tables 4.2.6.8 and 6.1.1.4'
N N 0.0061 0.0033 'International Tables Vol C Tables 4.2.6.8 and 6.1.1.4'
O O 0.0106 0.006 'International Tables Vol C Tables 4.2.6.8 and 6.1.1.4'
P P 0.1023 0.0942 'International Tables Vol C Tables 4.2.6.8 and 6.1.1.4'
Cl Cl 0.1484 0.1585 'International Tables Vol C Tables 4.2.6.8 and 6.1.1.4'
Mo Mo -1.6832 0.6857 'International Tables Vol C Tables 4.2.6.8 and 6.1.1.4'
W W -0.849 6.8722 'International Tables Vol C Tables 4.2.6.8 and 6.1.1.4'

loop_
_exptl_crystal_face_index_h
_exptl_crystal_face_index_k
_exptl_crystal_face_index_l
_exptl_crystal_face_perp_dist
13 -17 6 0.1109
-13 17 -6 0.1049
-1 -4 -22 0.1214
1 4 22 0.0736
-9 15 12 0.1299
-14 -12 6 0.0675
14 12 -6 0.0675

loop_
_geom_angle_atom_site_label_1
_geom_angle_atom_site_label_2
_geom_angle_atom_site_label_3
_geom_angle
N1 C1 C2 118.2(4)
N1 C1 C6 121.3(4)
C2 C1 C6 120.5(4)
C3 C2 C1 118.5(4)
C3 C2 C7 120.2(4)
C1 C2 C7 121.3(4)
C4 C3 C2 121.3(4)
C4 C3 H3 119.4
C2 C3 H3 119.4
C3 C4 C5 119.7(4)
C3 C4 H4 120.1
C5 C4 H4 120.1
C4 C5 C6 122.2(5)
C4 C5 H5 118.9
C6 C5 H5 118.9
C5 C6 C1 117.5(4)
C5 C6 C10 121.0(4)
C1 C6 C10 121.5(4)
C9 C7 C2 109.7(4)
C9 C7 C8 109.8(4)
C2 C7 C8 114.3(4)
C9 C7 H7 107.6
C2 C7 H7 107.6
C8 C7 H7 107.6
C7 C8 H8A 109.5
C7 C8 H8B 109.5
H8A C8 H8B 109.5
C7 C8 H8C 109.5
H8A C8 H8C 109.5
H8B C8 H8C 109.5
C7 C9 H9A 109.5
C7 C9 H9B 109.5
H9A C9 H9B 109.5
C7 C9 H9C 109.5
H9A C9 H9C 109.5
H9B C9 H9C 109.5
C6 C10 C11 112.4(4)
C6 C10 C12 111.6(4)
C11 C10 C12 110.1(4)
C6 C10 H10 107.5
C11 C10 H10 107.5
C12 C10 H10 107.5
C10 C11 H11A 109.5
C10 C11 H11B 109.5
H11A C11 H11B 109.5
C10 C11 H11C 109.5
H11A C11 H11C 109.5
H11B C11 H11C 109.5
C10 C12 H12A 109.5
C10 C12 H12B 109.5
H12A C12 H12B 109.5
C10 C12 H12C 109.5
H12A C12 H12C 109.5
H12B C12 H12C 109.5
N2 C13 C18 119.7(4)
N2 C13 C14 119.3(4)
C18 C13 C14 121.0(4)
C15 C14 C13 117.9(4)
C15 C14 C19 120.6(4)
C13 C14 C19 121.5(4)
C16 C15 C14 121.7(4)
C16 C15 H15 119.1
C14 C15 H15 119.1
C17 C16 C15 119.5(4)
C17 C16 H16 120.3
C15 C16 H16 120.3
C16 C17 C18 121.9(4)
C16 C17 H17 119.1
C18 C17 H17 119.1
C17 C18 C13 118.1(4)
C17 C18 C22 122.1(4)
C13 C18 C22 119.8(4)
C14 C19 C20 111.6(4)
C14 C19 C21 113.0(4)
C20 C19 C21 109.9(4)
C14 C19 H19 107.4
C20 C19 H19 107.4
C21 C19 H19 107.4
C19 C20 H20A 109.5
C19 C20 H20B 109.5
H20A C20 H20B 109.5
C19 C20 H20C 109.5
H20A C20 H20C 109.5
H20B C20 H20C 109.5
C19 C21 H21A 109.5
C19 C21 H21B 109.5
H21A C21 H21B 109.5
C19 C21 H21C 109.5
H21A C21 H21C 109.5
H21B C21 H21C 109.5
C18 C22 C24 113.4(4)
C18 C22 C23 111.1(4)
C24 C22 C23 110.4(4)
C18 C22 H22 107.2
C24 C22 H22 107.2
C23 C22 H22 107.2
C22 C23 H23A 109.5
C22 C23 H23B 109.5
H23A C23 H23B 109.5
C22 C23 H23C 109.5
H23A C23 H23C 109.5
H23B C23 H23C 109.5
C22 C24 H24A 109.5
C22 C24 H24B 109.5
H24A C24 H24B 109.5
C22 C24 H24C 109.5
H24A C24 H24C 109.5
H24B C24 H24C 109.5
C28 C25 C26 108.9(4)
C28 C25 C27 110.8(4)
C26 C25 C27 107.5(4)
C28 C25 P2 110.3(3)
C26 C25 P2 107.4(3)
C27 C25 P2 111.9(3)
C25 C26 H26A 109.5
C25 C26 H26B 109.5
H26A C26 H26B 109.5
C25 C26 H26C 109.5
H26A C26 H26C 109.5
H26B C26 H26C 109.5
C25 C27 H27A 109.5
C25 C27 H27B 109.5
H27A C27 H27B 109.5
C25 C27 H27C 109.5
H27A C27 H27C 109.5
H27B C27 H27C 109.5
C25 C28 H28A 109.5
C25 C28 H28B 109.5
H28A C28 H28B 109.5
C25 C28 H28C 109.5
H28A C28 H28C 109.5
H28B C28 H28C 109.5
C31 C29 C30 107.8(4)
C31 C29 C32 109.1(4)
C30 C29 C32 110.4(4)
C31 C29 P2 107.0(3)
C30 C29 P2 115.4(3)
C32 C29 P2 106.9(3)
C29 C30 H30A 109.5
C29 C30 H30B 109.5
H30A C30 H30B 109.5
C29 C30 H30C 109.5
H30A C30 H30C 109.5
H30B C30 H30C 109.5
C29 C31 H31A 109.5
C29 C31 H31B 109.5
H31A C31 H31B 109.5
C29 C31 H31C 109.5
H31A C31 H31C 109.5
H31B C31 H31C 109.5
C29 C32 H32A 109.5
C29 C32 H32B 109.5
H32A C32 H32B 109.5
C29 C32 H32C 109.5
H32A C32 H32C 109.5
H32B C32 H32C 109.5
O1 C33 Mo1 177.1(5)
O2 C34 Mo1 177.7(4)
O3 C35 Mo1 178.6(4)
O4 C36 Mo1 174.3(5)
O5 C37 Mo1 177.3(4)
C39 C38 C43 119.3(6)
C39 C38 H38 120.4
C43 C38 H38 120.4
C38 C39 C40 121.1(7)
C38 C39 H39 119.4
C40 C39 H39 119.4
C41 C40 C39 119.7(7)
C41 C40 H40 120.2
C39 C40 H40 120.2
C40 C41 C42 120.7(7)
C40 C41 H41 119.7
C42 C41 H41 119.7
C41 C42 C43 119.7(7)
C41 C42 H42 120.2
C43 C42 H42 120.2
C38 C43 C42 119.6(7)
C38 C43 H43 120.2
C42 C43 H43 120.2
O6 C44 H44A 109.5
O6 C44 H44B 109.5
H44A C44 H44B 109.5
O6 C44 H44C 109.5
H44A C44 H44C 109.5
H44B C44 H44C 109.5
O6 C45 C46 108.7(4)
O6 C45 H45A 109.9
C46 C45 H45A 109.9
O6 C45 H45B 109.9
C46 C45 H45B 109.9
H45A C45 H45B 108.3
O7 C46 C45 109.2(4)
O7 C46 H46A 109.8
C45 C46 H46A 109.8
O7 C46 H46B 109.8
C45 C46 H46B 109.8
H46A C46 H46B 108.3
O7 C47 H47A 109.5
O7 C47 H47B 109.5
H47A C47 H47B 109.5
O7 C47 H47C 109.5
H47A C47 H47C 109.5
H47B C47 H47C 109.5
O8 C48 H48A 109.5
O8 C48 H48B 109.5
H48A C48 H48B 109.5
O8 C48 H48C 109.5
H48A C48 H48C 109.5
H48B C48 H48C 109.5
O8 C49 C50 108.1(4)
O8 C49 H49A 110.1
C50 C49 H49A 110.1
O8 C49 H49B 110.1
C50 C49 H49B 110.1
H49A C49 H49B 108.4
O9 C50 C49 108.4(4)
O9 C50 H50A 110
C49 C50 H50A 110
O9 C50 H50B 110
C49 C50 H50B 110
H50A C50 H50B 108.4
O9 C51 H51A 109.5
O9 C51 H51B 109.5
H51A C51 H51B 109.5
O9 C51 H51C 109.5
H51A C51 H51C 109.5
H51B C51 H51C 109.5
O10 C52 H52A 109.5
O10 C52 H52B 109.5
H52A C52 H52B 109.5
O10 C52 H52C 109.5
H52A C52 H52C 109.5
H52B C52 H52C 109.5
O10 C53 C54 108.3(5)
O10 C53 H53A 110
C54 C53 H53A 110
O10 C53 H53B 110
C54 C53 H53B 110
H53A C53 H53B 108.4
O11 C54 C53 108.5(5)
O11 C54 H54A 110
C53 C54 H54A 110
O11 C54 H54B 110
C53 C54 H54B 110
H54A C54 H54B 108.4
O11 C55 H55A 109.5
O11 C55 H55B 109.5
H55A C55 H55B 109.5
O11 C55 H55C 109.5
H55A C55 H55C 109.5
H55B C55 H55C 109.5
O10 Li1 O6 99.6(3)
O10 Li1 O9 92.4(3)
O6 Li1 O9 90.9(3)
O10 Li1 O8 165.2(4)
O6 Li1 O8 92.4(3)
O9 Li1 O8 78.6(3)
O10 Li1 O7 91.7(3)
O6 Li1 O7 76.4(3)
O9 Li1 O7 167.2(4)
O8 Li1 O7 99.7(4)
O10 Li1 O11 78.5(3)
O6 Li1 O11 169.9(4)
O9 Li1 O11 99.0(3)
O8 Li1 O11 91.2(3)
O7 Li1 O11 93.7(3)
C1 N1 W1 155.1(3)
C13 N2 W1 175.9(3)
C44 O6 C45 111.8(4)
C44 O6 Li1 130.1(4)
C45 O6 Li1 114.1(3)
C46 O7 C47 112.1(4)
C46 O7 Li1 112.5(3)
C47 O7 Li1 125.8(4)
C48 O8 C49 111.1(4)
C48 O8 Li1 126.8(4)
C49 O8 Li1 107.3(4)
C51 O9 C50 111.8(4)
C51 O9 Li1 128.0(4)
C50 O9 Li1 112.1(4)
C53 O10 C52 110.8(4)
C53 O10 Li1 109.3(4)
C52 O10 Li1 121.7(4)
C54 O11 C55 112.9(5)
C54 O11 Li1 109.6(4)
C55 O11 Li1 123.4(4)
P2 P1 W1 70.69(5)
P2 P1 Mo1 135.68(6)
W1 P1 Mo1 148.03(5)
C25 P2 C29 111.6(2)
C25 P2 P1 111.71(16)
C29 P2 P1 117.88(15)
C25 P2 W1 124.59(15)
C29 P2 W1 120.14(14)
P1 P2 W1 59.79(4)
C37 Mo1 C34 90.6(2)
C37 Mo1 C33 89.90(18)
C34 Mo1 C33 88.90(19)
C37 Mo1 C35 93.49(18)
C34 Mo1 C35 87.91(18)
C33 Mo1 C35 175.37(18)
C37 Mo1 C36 87.5(2)
C34 Mo1 C36 175.63(18)
C33 Mo1 C36 95.01(19)
C35 Mo1 C36 88.29(19)
C37 Mo1 P1 173.96(14)
C34 Mo1 P1 87.31(14)
C33 Mo1 P1 84.42(13)
C35 Mo1 P1 92.07(13)
C36 Mo1 P1 95.00(15)
N2 W1 N1 109.27(15)
N2 W1 P1 101.64(11)
N1 W1 P1 111.93(11)
N2 W1 Cl1 96.27(11)
N1 W1 Cl1 107.46(11)
P1 W1 Cl1 127.68(4)
N2 W1 P2 145.69(11)
N1 W1 P2 100.15(11)
P1 W1 P2 49.52(4)
Cl1 W1 P2 91.23(4)

loop_
_geom_bond_atom_site_label_1
_geom_bond_atom_site_label_2
_geom_bond_distance
C1 N1 1.407(5)
C1 C2 1.423(6)
C1 C6 1.428(6)
C2 C3 1.405(6)
C2 C7 1.535(7)
C3 C4 1.383(7)
C3 H3 0.93
C4 C5 1.384(7)
C4 H4 0.93
C5 C6 1.404(6)
C5 H5 0.93
C6 C10 1.525(6)
C7 C9 1.511(7)
C7 C8 1.553(7)
C7 H7 0.98
C8 H8A 0.96
C8 H8B 0.96
C8 H8C 0.96
C9 H9A 0.96
C9 H9B 0.96
C9 H9C 0.96
C10 C11 1.533(7)
C10 C12 1.543(7)
C10 H10 0.98
C11 H11A 0.96
C11 H11B 0.96
C11 H11C 0.96
C12 H12A 0.96
C12 H12B 0.96
C12 H12C 0.96
C13 N2 1.404(5)
C13 C18 1.427(6)
C13 C14 1.425(6)
C14 C15 1.403(6)
C14 C19 1.524(6)
C15 C16 1.394(6)
C15 H15 0.93
C16 C17 1.393(6)
C16 H16 0.93
C17 C18 1.395(6)
C17 H17 0.93
C18 C22 1.523(6)
C19 C20 1.529(7)
C19 C21 1.538(6)
C19 H19 0.98
C20 H20A 0.96
C20 H20B 0.96
C20 H20C 0.96
C21 H21A 0.96
C21 H21B 0.96
C21 H21C 0.96
C22 C24 1.537(6)
C22 C23 1.541(6)
C22 H22 0.98
C23 H23A 0.96
C23 H23B 0.96
C23 H23C 0.96
C24 H24A 0.96
C24 H24B 0.96
C24 H24C 0.96
C25 C28 1.540(6)
C25 C26 1.536(6)
C25 C27 1.545(6)
C25 P2 1.908(4)
C26 H26A 0.96
C26 H26B 0.96
C26 H26C 0.96
C27 H27A 0.96
C27 H27B 0.96
C27 H27C 0.96
C28 H28A 0.96
C28 H28B 0.96
C28 H28C 0.96
C29 C31 1.536(6)
C29 C30 1.539(6)
C29 C32 1.554(6)
C29 P2 1.908(5)
C30 H30A 0.96
C30 H30B 0.96
C30 H30C 0.96
C31 H31A 0.96
C31 H31B 0.96
C31 H31C 0.96
C32 H32A 0.96
C32 H32B 0.96
C32 H32C 0.96
C33 O1 1.136(5)
C33 Mo1 2.061(5)
C34 O2 1.142(6)
C34 Mo1 2.056(5)
C35 O3 1.140(5)
C35 Mo1 2.068(5)
C36 O4 1.144(6)
C36 Mo1 2.074(5)
C37 O5 1.168(5)
C37 Mo1 1.980(5)
C38 C39 1.360(9)
C38 C43 1.375(9)
C38 H38 0.93
C39 C40 1.371(9)
C39 H39 0.93
C40 C41 1.352(10)
C40 H40 0.93
C41 C42 1.363(11)
C41 H41 0.93
C42 C43 1.389(10)
C42 H42 0.93
C43 H43 0.93
C44 O6 1.427(6)
C44 H44A 0.96
C44 H44B 0.96
C44 H44C 0.96
C45 O6 1.438(5)
C45 C46 1.489(7)
C45 H45A 0.97
C45 H45B 0.97
C46 O7 1.419(6)
C46 H46A 0.97
C46 H46B 0.97
C47 O7 1.434(6)
C47 H47A 0.96
C47 H47B 0.96
C47 H47C 0.96
C48 O8 1.436(6)
C48 H48A 0.96
C48 H48B 0.96
C48 H48C 0.96
C49 O8 1.436(6)
C49 C50 1.510(8)
C49 H49A 0.97
C49 H49B 0.97
C50 O9 1.432(6)
C50 H50A 0.97
C50 H50B 0.97
C51 O9 1.426(6)
C51 H51A 0.96
C51 H51B 0.96
C51 H51C 0.96
C52 O10 1.431(6)
C52 H52A 0.96
C52 H52B 0.96
C52 H52C 0.96
C53 O10 1.430(6)
C53 C54 1.478(9)
C53 H53A 0.97
C53 H53B 0.97
C54 O11 1.434(7)
C54 H54A 0.97
C54 H54B 0.97
C55 O11 1.433(7)
C55 H55A 0.96
C55 H55B 0.96
C55 H55C 0.96
Li1 O10 2.134(8)
Li1 O6 2.142(8)
Li1 O9 2.140(9)
Li1 O8 2.144(9)
Li1 O7 2.154(9)
Li1 O11 2.153(8)
N1 W1 1.796(4)
N2 W1 1.781(4)
P1 P2 2.1110(16)
P1 W1 2.3983(11)
P1 Mo1 2.5866(12)
P2 W1 2.6191(11)
Cl1 W1 2.4042(11)

loop_
_geom_torsion_atom_site_label_1
_geom_torsion_atom_site_label_2
_geom_torsion_atom_site_label_3
_geom_torsion_atom_site_label_4
_geom_torsion
N1 C1 C2 C3 177.5(4)
C6 C1 C2 C3 -3.5(7)
N1 C1 C2 C7 -1.6(6)
C6 C1 C2 C7 177.3(4)
C1 C2 C3 C4 -0.7(7)
C7 C2 C3 C4 178.5(5)
C2 C3 C4 C5 3.4(8)
C3 C4 C5 C6 -1.9(8)
C4 C5 C6 C1 -2.2(7)
C4 C5 C6 C10 177.5(4)
N1 C1 C6 C5 -176.2(4)
C2 C1 C6 C5 4.9(6)
N1 C1 C6 C10 4.1(6)
C2 C1 C6 C10 -174.8(4)
C3 C2 C7 C9 -80.6(6)
C1 C2 C7 C9 98.5(5)
C3 C2 C7 C8 43.2(6)
C1 C2 C7 C8 -137.6(5)
C5 C6 C10 C11 83.3(5)
C1 C6 C10 C11 -97.0(5)
C5 C6 C10 C12 -40.9(6)
C1 C6 C10 C12 138.8(4)
N2 C13 C14 C15 176.1(4)
C18 C13 C14 C15 -1.6(6)
N2 C13 C14 C19 -2.6(6)
C18 C13 C14 C19 179.7(4)
C13 C14 C15 C16 1.5(7)
C19 C14 C15 C16 -179.8(4)
C14 C15 C16 C17 0.0(7)
C15 C16 C17 C18 -1.4(7)
C16 C17 C18 C13 1.3(6)
C16 C17 C18 C22 -176.7(4)
N2 C13 C18 C17 -177.4(4)
C14 C13 C18 C17 0.2(6)
N2 C13 C18 C22 0.6(6)
C14 C13 C18 C22 178.2(4)
C15 C14 C19 C20 -72.4(5)
C13 C14 C19 C20 106.3(5)
C15 C14 C19 C21 52.0(6)
C13 C14 C19 C21 -129.3(4)
C17 C18 C22 C24 -28.3(6)
C13 C18 C22 C24 153.8(4)
C17 C18 C22 C23 96.8(5)
C13 C18 C22 C23 -81.1(5)
C43 C38 C39 C40 0.0(10)
C38 C39 C40 C41 0.0(10)
C39 C40 C41 C42 0.1(12)
C40 C41 C42 C43 -0.1(13)
C39 C38 C43 C42 0.0(11)
C41 C42 C43 C38 0.1(13)
O6 C45 C46 O7 48.1(5)
O8 C49 C50 O9 -54.5(5)
O10 C53 C54 O11 -56.9(7)
C2 C1 N1 W1 -105.5(7)
C6 C1 N1 W1 75.6(8)
C46 C45 O6 C44 166.9(4)
C46 C45 O6 Li1 -33.5(5)
O10 Li1 O6 C44 75.1(5)
O9 Li1 O6 C44 -17.4(6)
O8 Li1 O6 C44 -96.0(5)
O7 Li1 O6 C44 164.6(4)
O11 Li1 O6 C44 153(2)
O10 Li1 O6 C45 -79.9(4)
O9 Li1 O6 C45 -172.4(3)
O8 Li1 O6 C45 108.9(4)
O7 Li1 O6 C45 9.6(4)
O11 Li1 O6 C45 -2(3)
C45 C46 O7 C47 170.8(4)
C45 C46 O7 Li1 -40.8(5)
O10 Li1 O7 C46 117.1(4)
O6 Li1 O7 C46 17.6(4)
O9 Li1 O7 C46 9(2)
O8 Li1 O7 C46 -72.5(4)
O11 Li1 O7 C46 -164.4(4)
O10 Li1 O7 C47 -99.7(5)
O6 Li1 O7 C47 160.9(4)
O9 Li1 O7 C47 151.8(19)
O8 Li1 O7 C47 70.8(5)
O11 Li1 O7 C47 -21.1(6)
C50 C49 O8 C48 -167.7(4)
C50 C49 O8 Li1 49.9(5)
O10 Li1 O8 C48 146.4(16)
O6 Li1 O8 C48 -69.7(5)
O9 Li1 O8 C48 -160.2(4)
O7 Li1 O8 C48 6.9(6)
O11 Li1 O8 C48 100.9(5)
O10 Li1 O8 C49 -78.9(17)
O6 Li1 O8 C49 65.0(4)
O9 Li1 O8 C49 -25.5(4)
O7 Li1 O8 C49 141.6(3)
O11 Li1 O8 C49 -124.4(4)
C49 C50 O9 C51 -177.3(4)
C49 C50 O9 Li1 31.3(5)
O10 Li1 O9 C51 18.4(5)
O6 Li1 O9 C51 118.1(4)
O8 Li1 O9 C51 -149.7(4)
O7 Li1 O9 C51 126.9(19)
O11 Li1 O9 C51 -60.3(5)
O10 Li1 O9 C50 164.2(3)
O6 Li1 O9 C50 -96.1(4)
O8 Li1 O9 C50 -3.9(4)
O7 Li1 O9 C50 -87(2)
O11 Li1 O9 C50 85.5(4)
C54 C53 O10 C52 -178.5(5)
C54 C53 O10 Li1 44.6(6)
O6 Li1 O10 C53 152.3(4)
O9 Li1 O10 C53 -116.4(4)
O8 Li1 O10 C53 -64.4(17)
O7 Li1 O10 C53 75.8(4)
O11 Li1 O10 C53 -17.7(4)
O6 Li1 O10 C52 21.0(5)
O9 Li1 O10 C52 112.3(4)
O8 Li1 O10 C52 164.3(15)
O7 Li1 O10 C52 -55.5(5)
O11 Li1 O10 C52 -149.0(4)
C53 C54 O11 C55 -178.2(5)
C53 C54 O11 Li1 40.1(6)
O10 Li1 O11 C54 -12.6(4)
O6 Li1 O11 C54 -92(3)
O9 Li1 O11 C54 78.0(5)
O8 Li1 O11 C54 156.6(4)
O7 Li1 O11 C54 -103.6(4)
O10 Li1 O11 C55 -149.5(6)
O6 Li1 O11 C55 131(2)
O9 Li1 O11 C55 -58.9(7)
O8 Li1 O11 C55 19.7(7)
O7 Li1 O11 C55 119.5(6)
C28 C25 P2 C29 -52.0(4)
C26 C25 P2 C29 -170.5(3)
C27 C25 P2 C29 71.7(4)
C28 C25 P2 P1 173.7(3)
C26 C25 P2 P1 55.1(3)
C27 C25 P2 P1 -62.6(4)
C28 C25 P2 W1 106.2(3)
C26 C25 P2 W1 -12.3(4)
C27 C25 P2 W1 -130.1(3)
C31 C29 P2 C25 -156.0(3)
C30 C29 P2 C25 -36.0(4)
C32 C29 P2 C25 87.2(3)
C31 C29 P2 P1 -24.7(3)
C30 C29 P2 P1 95.3(3)
C32 C29 P2 P1 -141.6(3)
C31 C29 P2 W1 44.7(3)
C30 C29 P2 W1 164.7(3)
C32 C29 P2 W1 -72.1(3)
W1 P1 P2 C25 -118.38(16)
Mo1 P1 P2 C25 83.53(18)
W1 P1 P2 C29 110.44(16)
Mo1 P1 P2 C29 -47.64(19)
Mo1 P1 P2 W1 -158.09(9)
P2 P1 Mo1 C34 -100.60(15)
W1 P1 Mo1 C34 121.10(16)
P2 P1 Mo1 C33 170.24(16)
W1 P1 Mo1 C33 31.94(17)
P2 P1 Mo1 C35 -12.79(16)
W1 P1 Mo1 C35 -151.09(16)
P2 P1 Mo1 C36 75.68(16)
W1 P1 Mo1 C36 -62.62(17)
C1 N1 W1 N2 -8.3(7)
C1 N1 W1 P1 -120.1(7)
C1 N1 W1 Cl1 95.0(7)
C1 N1 W1 P2 -170.4(7)
P2 P1 W1 N2 158.89(12)
Mo1 P1 W1 N2 -50.62(15)
P2 P1 W1 N1 -84.61(12)
Mo1 P1 W1 N1 65.89(15)
P2 P1 W1 Cl1 51.43(7)
Mo1 P1 W1 Cl1 -158.08(9)
Mo1 P1 W1 P2 150.50(12)
C25 P2 W1 N2 58.0(3)
C29 P2 W1 N2 -145.5(2)
P1 P2 W1 N2 -38.8(2)
C25 P2 W1 N1 -153.0(2)
C29 P2 W1 N1 3.5(2)
P1 P2 W1 N1 110.25(12)
C25 P2 W1 P1 96.80(19)
C29 P2 W1 P1 -106.72(18)
C25 P2 W1 Cl1 -44.97(19)
C29 P2 W1 Cl1 111.52(17)
P1 P2 W1 Cl1 -141.77(5)
